data_4000904
loop_
_publ_author_name
'Vidjayacoumar, Balamurugan'
'Emslie, David J. H.'
'Blackwell, James M.'
'Clendenning, Scott B.'
'Britten, James F.'

_publ_section_title
;
 Solution Reactions of a Bis(pyrrolylaldiminate)copper(II) Complex with
 Peralkyl Zinc, Aluminum, and Boron Reagents: Investigation of the
 Pathways Responsible for Copper Metal Deposition
;
_journal_issue 17
_journal_name_full 'Chemistry of Materials'
_journal_page_first 4854
_journal_paper_doi 10.1021/cm101443x
_journal_volume 22
_journal_year 2010
_chemical_formula_moiety 'C10 H16 N2 Zn'
_chemical_formula_sum 'C10 H16 N2 Zn'
_chemical_formula_weight 229.62
_chemical_name_systematic
;

 ?

;
_space_group_IT_number 14
_symmetry_cell_setting monoclinic
_symmetry_space_group_name_Hall '-P 2ybc'
_symmetry_space_group_name_H-M 'P 1 21/c 1'
_atom_sites_solution_hydrogens geom
_atom_sites_solution_primary direct
_atom_sites_solution_secondary difmap
_audit_creation_method SHELXL-97
_cell_angle_alpha 90.00
_cell_angle_beta 108.644(2)
_cell_angle_gamma 90.00
_cell_formula_units_Z 4
_cell_length_a 12.9816(14)
_cell_length_b 8.3146(9)
_cell_length_c 10.8375(11)
_cell_measurement_reflns_used 2378
_cell_measurement_temperature 173(2)
_cell_measurement_theta_max 25.62
_cell_measurement_theta_min 2.96
_cell_volume 1108.4(2)
_computing_cell_refinement 'Bruker SMART'
_computing_data_collection 'Bruker SMART'
_computing_data_reduction 'Bruker SAINT'
_computing_molecular_graphics 'Bruker SHELXTL'
_computing_publication_material 'Bruker SHELXTL'
_computing_structure_refinement 'SHELXL-97 (Sheldrick, 1997)'
_computing_structure_solution 'SHELXS-97 (Sheldrick, 1990)'
_diffrn_ambient_temperature 173(2)
_diffrn_measured_fraction_theta_full 0.997
_diffrn_measured_fraction_theta_max 0.997
_diffrn_measurement_device_type 'CCD area detector'
_diffrn_measurement_method 'phi and omega scans'
_diffrn_radiation_monochromator graphite
_diffrn_radiation_source 'fine-focus sealed tube'
_diffrn_radiation_type MoK\a
_diffrn_radiation_wavelength 0.71073
_diffrn_reflns_av_R_equivalents 0.0415
_diffrn_reflns_av_sigmaI/netI 0.0325
_diffrn_reflns_limit_h_max 16
_diffrn_reflns_limit_h_min -16
_diffrn_reflns_limit_k_max 10
_diffrn_reflns_limit_k_min -9
_diffrn_reflns_limit_l_max 7
_diffrn_reflns_limit_l_min -14
_diffrn_reflns_number 13619
_diffrn_reflns_theta_full 27.67
_diffrn_reflns_theta_max 27.67
_diffrn_reflns_theta_min 1.66
_exptl_absorpt_coefficient_mu 2.174
_exptl_absorpt_correction_T_max 0.86837
_exptl_absorpt_correction_T_min 0.61702
_exptl_absorpt_correction_type numerical
_exptl_absorpt_process_details SADABS
_exptl_crystal_colour colourless
_exptl_crystal_density_diffrn 1.376
_exptl_crystal_density_method 'not measured'
_exptl_crystal_description plate
_exptl_crystal_F_000 480
_exptl_crystal_size_max 0.361
_exptl_crystal_size_mid 0.249
_exptl_crystal_size_min 0.098
_refine_diff_density_max 0.326
_refine_diff_density_min -0.217
_refine_diff_density_rms 0.060
_refine_ls_extinction_method none
_refine_ls_goodness_of_fit_ref 1.003
_refine_ls_hydrogen_treatment mixed
_refine_ls_matrix_type full
_refine_ls_number_parameters 182
_refine_ls_number_reflns 2576
_refine_ls_number_restraints 0
_refine_ls_restrained_S_all 1.003
_refine_ls_R_factor_all 0.0539
_refine_ls_R_factor_gt 0.0317
_refine_ls_shift/su_max 0.003
_refine_ls_shift/su_mean 0.000
_refine_ls_structure_factor_coef Fsqd
_refine_ls_weighting_details 'calc w=1/[\s^2^(Fo^2^)+(0.0432P)^2^+0.0903P] where P=(Fo^2^+2Fc^2^)/3'
_refine_ls_weighting_scheme calc
_refine_ls_wR_factor_gt 0.0747
_refine_ls_wR_factor_ref 0.0846
_reflns_number_gt 1786
_reflns_number_total 2576
_reflns_threshold_expression >2sigma(I)
_cod_data_source_file cm101443x_si_005.cif
_cod_data_source_block de32
_cod_depositor_comments
;
The following automatic conversions were performed:

'_symmetry_cell_setting' value 'Monoclinic' changed to 'monoclinic'
according to /home/saulius/struct/CIF-dictionaries/cif_core.dic
dictionary named 'cif_core.dic' version 2.4.2 from 2011-04-26.

Automatic conversion script
Id: cif_fix_values 1715 2011-07-08 13:25:40Z adriana 
;
_cod_original_sg_symbol_H-M P2(1)/c
_cod_database_code 4000904

loop_
_symmetry_equiv_pos_as_xyz
'x, y, z'
'-x, y+1/2, -z+1/2'
'-x, -y, -z'
'x, -y-1/2, z-1/2'

loop_
_atom_site_label
_atom_site_type_symbol
_atom_site_fract_x
_atom_site_fract_y
_atom_site_fract_z
_atom_site_U_iso_or_equiv
_atom_site_adp_type
_atom_site_occupancy
_atom_site_symmetry_multiplicity
_atom_site_calc_flag
Zn Zn 0.79728(2) 0.00577(3) 0.39349(2) 0.03985(12) Uani 1 1 d
N1 N 0.93060(15) -0.1060(2) 0.38583(16) 0.0360(4) Uani 1 1 d
N2 N 0.78986(15) -0.1916(2) 0.51206(17) 0.0392(5) Uani 1 1 d
C1 C 1.0184(2) -0.0820(3) 0.3476(2) 0.0424(6) Uani 1 1 d
C2 C 1.0998(2) -0.1946(3) 0.4064(2) 0.0469(6) Uani 1 1 d
H2A H 1.161(2) -0.198(3) 0.389(2) 0.051(8) Uiso 1 1 d
C3 C 1.0579(2) -0.2928(3) 0.4837(3) 0.0476(6) Uani 1 1 d
H3A H 1.088(2) -0.381(3) 0.536(2) 0.052(7) Uiso 1 1 d
C4 C 0.9545(2) -0.2355(3) 0.4698(2) 0.0396(5) Uani 1 1 d
C5 C 0.8747(2) -0.2787(3) 0.5313(2) 0.0407(6) Uani 1 1 d
H5A H 0.8885(18) -0.372(3) 0.584(2) 0.033(6) Uiso 1 1 d
C6 C 0.7086(2) -0.2384(4) 0.5746(2) 0.0475(6) Uani 1 1 d
H6A H 0.736(2) -0.337(3) 0.624(2) 0.056(8) Uiso 1 1 d
C7 C 0.6978(4) -0.1055(5) 0.6638(4) 0.0720(10) Uani 1 1 d
H7A H 0.668(3) -0.012(4) 0.615(4) 0.083(13) Uiso 1 1 d
H7B H 0.640(2) -0.141(3) 0.707(3) 0.063(8) Uiso 1 1 d
H7C H 0.767(3) -0.094(4) 0.729(3) 0.084(11) Uiso 1 1 d
C8 C 0.6016(3) -0.2764(6) 0.4708(3) 0.0687(10) Uani 1 1 d
H8A H 0.547(3) -0.306(4) 0.504(3) 0.086(10) Uiso 1 1 d
H8B H 0.571(3) -0.175(5) 0.421(4) 0.104(14) Uiso 1 1 d
H8C H 0.605(3) -0.358(5) 0.417(4) 0.106(14) Uiso 1 1 d
C9 C 0.6750(3) 0.1380(4) 0.2885(3) 0.0530(7) Uani 1 1 d
H9A H 0.685(3) 0.174(4) 0.218(3) 0.089(12) Uiso 1 1 d
H9B H 0.625(3) 0.065(5) 0.251(3) 0.088(12) Uiso 1 1 d
C10 C 0.6328(3) 0.2618(6) 0.3601(4) 0.0786(12) Uani 1 1 d
H10A H 0.574(3) 0.327(3) 0.309(3) 0.066(8) Uiso 1 1 d
H10C H 0.689(3) 0.335(5) 0.406(4) 0.118(16) Uiso 1 1 d
H10B H 0.614(4) 0.220(5) 0.434(5) 0.131(16) Uiso 1 1 d
H1A H 1.021(2) 0.004(3) 0.290(3) 0.044(7) Uiso 1 1 d

loop_
_atom_site_aniso_label
_atom_site_aniso_U_11
_atom_site_aniso_U_22
_atom_site_aniso_U_33
_atom_site_aniso_U_23
_atom_site_aniso_U_13
_atom_site_aniso_U_12
Zn 0.03144(18) 0.0531(2) 0.03253(16) 0.00459(12) 0.00673(11) 0.00601(13)
N1 0.0295(10) 0.0473(12) 0.0282(9) -0.0048(8) 0.0051(7) -0.0012(9)
N2 0.0316(11) 0.0513(12) 0.0314(9) 0.0021(8) 0.0058(8) -0.0017(10)
C1 0.0396(15) 0.0569(16) 0.0298(11) -0.0099(11) 0.0098(10) -0.0052(13)
C2 0.0339(15) 0.0614(17) 0.0447(14) -0.0165(12) 0.0115(12) 0.0022(13)
C3 0.0420(16) 0.0477(16) 0.0486(14) -0.0064(12) 0.0082(12) 0.0075(13)
C4 0.0334(13) 0.0456(14) 0.0357(11) -0.0045(10) 0.0053(10) 0.0016(11)
C5 0.0394(15) 0.0449(14) 0.0325(11) -0.0001(11) 0.0039(10) -0.0023(12)
C6 0.0448(16) 0.0606(18) 0.0402(13) 0.0042(12) 0.0180(12) -0.0038(13)
C7 0.078(3) 0.100(3) 0.0499(18) -0.0155(19) 0.0373(19) -0.018(2)
C8 0.0450(19) 0.106(3) 0.0618(19) -0.019(2) 0.0264(16) -0.019(2)
C9 0.0426(17) 0.068(2) 0.0453(15) 0.0084(14) 0.0091(13) 0.0118(15)
C10 0.059(2) 0.106(3) 0.066(2) 0.006(2) 0.0119(19) 0.045(2)

loop_
_atom_type_symbol
_atom_type_description
_atom_type_scat_dispersion_real
_atom_type_scat_dispersion_imag
_atom_type_scat_source
C C 0.0033 0.0016 'International Tables Vol C Tables 4.2.6.8 and 6.1.1.4'
H H 0.0000 0.0000 'International Tables Vol C Tables 4.2.6.8 and 6.1.1.4'
N N 0.0061 0.0033 'International Tables Vol C Tables 4.2.6.8 and 6.1.1.4'
Zn Zn 0.2839 1.4301 'International Tables Vol C Tables 4.2.6.8 and 6.1.1.4'

loop_
_geom_angle_atom_site_label_1
_geom_angle_atom_site_label_2
_geom_angle_atom_site_label_3
_geom_angle
C9 Zn N1 142.09(10)
C9 Zn N2 127.07(12)
N1 Zn N2 82.62(7)
C1 N1 C4 106.5(2)
C1 N1 Zn 141.00(18)
C4 N1 Zn 110.62(14)
C5 N2 C6 118.7(2)
C5 N2 Zn 109.61(16)
C6 N2 Zn 131.62(17)
N1 C1 C2 110.5(2)
N1 C1 H1A 121.1(17)
C2 C1 H1A 128.3(17)
C3 C2 C1 106.3(2)
C3 C2 H2A 131.8(17)
C1 C2 H2A 121.8(17)
C4 C3 C2 106.4(2)
C4 C3 H3A 122.9(16)
C2 C3 H3A 130.6(16)
N1 C4 C3 110.2(2)
N1 C4 C5 117.1(2)
C3 C4 C5 132.6(2)
N2 C5 C4 119.4(2)
N2 C5 H5A 123.2(14)
C4 C5 H5A 117.3(13)
N2 C6 C7 109.1(2)
N2 C6 C8 109.5(2)
C7 C6 C8 112.3(3)
N2 C6 H6A 106.4(15)
C7 C6 H6A 110.8(14)
C8 C6 H6A 108.5(15)
C6 C7 H7A 110(2)
C6 C7 H7B 107.7(15)
H7A C7 H7B 105(3)
C6 C7 H7C 107(2)
H7A C7 H7C 117(3)
H7B C7 H7C 109(2)
C6 C8 H8A 113.6(19)
C6 C8 H8B 110(2)
H8A C8 H8B 102(3)
C6 C8 H8C 115(2)
H8A C8 H8C 105(3)
H8B C8 H8C 112(3)
C10 C9 Zn 116.5(2)
C10 C9 H9A 113(2)
Zn C9 H9A 113(2)
C10 C9 H9B 112(2)
Zn C9 H9B 103(2)
H9A C9 H9B 97(3)
C9 C10 H10A 116.4(17)
C9 C10 H10C 111(3)
H10A C10 H10C 106(3)
C9 C10 H10B 114(3)
H10A C10 H10B 108(3)
H10C C10 H10B 99(3)

loop_
_geom_bond_atom_site_label_1
_geom_bond_atom_site_label_2
_geom_bond_distance
Zn C9 1.967(3)
Zn N1 1.9894(19)
Zn N2 2.1055(19)
N1 C1 1.346(3)
N1 C4 1.380(3)
N2 C5 1.279(3)
N2 C6 1.477(3)
C1 C2 1.403(4)
C1 H1A 0.95(2)
C2 C3 1.399(4)
C2 H2A 0.88(3)
C3 C4 1.387(4)
C3 H3A 0.93(2)
C4 C5 1.444(3)
C5 H5A 0.94(2)
C6 C7 1.504(4)
C6 C8 1.515(4)
C6 H6A 0.98(3)
C7 H7A 0.95(3)
C7 H7B 1.04(3)
C7 H7C 0.95(3)
C8 H8A 0.93(4)
C8 H8B 1.01(4)
C8 H8C 0.91(4)
C9 C10 1.494(5)
C9 H9A 0.87(3)
C9 H9B 0.89(4)
C10 H10A 0.95(3)
C10 H10C 0.95(4)
C10 H10B 0.98(5)
